data_7246382
loop_
_publ_author_name
'Barton, Benita'
'Pohl, Pieter L.'
'Hosten, Eric C.'

_publ_section_title
;
 An investigation of the selectivity behaviour of host compound
 (R,R)-(&#x2212;)-2,3-dimethoxy-1,1,4,4-tetraphenylbutane-1,4-diol in
 mixed cresols
;
_journal_issue 12
_journal_name_full CrystEngComm
_journal_page_first 1731
_journal_page_last 1739
_journal_paper_doi 10.1039/D3CE00101F
_journal_volume 25
_journal_year 2023
_chemical_absolute_configuration syn
_chemical_formula_moiety '2(C30 H30 O4), C7 H8 O'
_chemical_formula_sum 'C67 H68 O9'
_chemical_formula_weight 1017.21
_chemical_melting_point 353.35
_chemical_name_common
;
2DMT/m-cresol
;
_chemical_name_systematic
;
(R,R)-(-)-2,3-dimethoxy-1,1,4,4-tetraphenylbutane-1,4-diol
;
_space_group_crystal_system monoclinic
_space_group_IT_number 5
_space_group_name_Hall 'C 2y'
_space_group_name_H-M_alt 'C 1 2 1'
_atom_sites_solution_hydrogens geom
_atom_sites_solution_primary dual
_atom_sites_solution_secondary difmap
_audit_creation_method SHELXL-2018/3
_audit_update_record
;
2023-02-01 deposited with the CCDC.	2023-02-28 downloaded from the CCDC.
;
_cell_angle_alpha 90
_cell_angle_beta 110.136(2)
_cell_angle_gamma 90
_cell_formula_units_Z 2
_cell_length_a 17.3219(9)
_cell_length_b 12.0646(6)
_cell_length_c 14.1378(7)
_cell_measurement_reflns_used 9897
_cell_measurement_temperature 200(2)
_cell_measurement_theta_max 28.12
_cell_measurement_theta_min 2.50
_cell_volume 2774.0(2)
_computing_cell_refinement 'APEX2 v2011.4-1 (Bruker AXS)'
_computing_data_collection 'Bruker Instrument Service v2011.4.0.0'
_computing_data_reduction 'SAINT V7.68A (Bruker AXS, 2009)'
_computing_molecular_graphics 'Ortep-3 for Windows (Farrugia, 2012)'
_computing_publication_material 'PLATON (Spek, 2009) and MERCURY (Macrae, 2008)'
_computing_structure_refinement 'SHELXL-2018/3 (Sheldrick, 2015) and ShelXle (H\"ubschle, 2011)'
_computing_structure_solution 'SHELXT-2018/2 (Sheldrick, 2015)'
_diffrn_ambient_temperature 200(2)
_diffrn_detector_area_resol_mean 8.3333
_diffrn_measured_fraction_theta_full 0.998
_diffrn_measured_fraction_theta_max 0.995
_diffrn_measurement_device_type 'Bruker APEX-II CCD'
_diffrn_measurement_method '\f and \w scans'
_diffrn_radiation_monochromator graphite
_diffrn_radiation_source 'sealed tube'
_diffrn_radiation_type MoK\a
_diffrn_radiation_wavelength 0.71073
_diffrn_reflns_av_R_equivalents 0.0179
_diffrn_reflns_av_unetI/netI 0.0203
_diffrn_reflns_Laue_measured_fraction_full 0.998
_diffrn_reflns_Laue_measured_fraction_max 0.995
_diffrn_reflns_limit_h_max 23
_diffrn_reflns_limit_h_min -23
_diffrn_reflns_limit_k_max 13
_diffrn_reflns_limit_k_min -16
_diffrn_reflns_limit_l_max 18
_diffrn_reflns_limit_l_min -18
_diffrn_reflns_number 22385
_diffrn_reflns_point_group_measured_fraction_full 0.958
_diffrn_reflns_point_group_measured_fraction_max 0.924
_diffrn_reflns_theta_full 25.242
_diffrn_reflns_theta_max 28.362
_diffrn_reflns_theta_min 2.102
_exptl_absorpt_coefficient_mu 0.080
_exptl_absorpt_correction_T_max 1.0000
_exptl_absorpt_correction_T_min 0.9218
_exptl_absorpt_correction_type numerical
_exptl_absorpt_process_details 'SADABS-2008/1 (Bruker AXS)'
_exptl_crystal_colour colourless
_exptl_crystal_density_diffrn 1.218
_exptl_crystal_density_method 'not measured'
_exptl_crystal_description block
_exptl_crystal_F_000 1084
_exptl_crystal_recrystallization_method 'Re-crystallisation from solvent: m-cresol'
_exptl_crystal_size_max 0.624
_exptl_crystal_size_mid 0.395
_exptl_crystal_size_min 0.274
_refine_diff_density_max 0.201
_refine_diff_density_min -0.166
_refine_diff_density_rms 0.032
_refine_ls_abs_structure_details
;
 Flack x determined using 2313 quotients [(I+)-(I-)]/[(I+)+(I-)]
 (Parsons, Flack and Wagner, Acta Cryst. B69 (2013) 249-259).
;
_refine_ls_abs_structure_Flack 0.0(2)
_refine_ls_extinction_method none
_refine_ls_goodness_of_fit_ref 1.030
_refine_ls_hydrogen_treatment constr
_refine_ls_matrix_type full
_refine_ls_number_parameters 372
_refine_ls_number_reflns 6398
_refine_ls_number_restraints 42
_refine_ls_restrained_S_all 1.028
_refine_ls_R_factor_all 0.0418
_refine_ls_R_factor_gt 0.0349
_refine_ls_shift/su_max 0.000
_refine_ls_shift/su_mean 0.000
_refine_ls_structure_factor_coef Fsqd
_refine_ls_weighting_details 'w=1/[\s^2^(Fo^2^)+(0.0544P)^2^+0.4095P] where P=(Fo^2^+2Fc^2^)/3'
_refine_ls_weighting_scheme calc
_refine_ls_wR_factor_gt 0.0886
_refine_ls_wR_factor_ref 0.0931
_reflns_Friedel_coverage 0.774
_reflns_Friedel_fraction_full 0.914
_reflns_Friedel_fraction_max 0.846
_reflns_number_gt 5667
_reflns_number_total 6398
_reflns_threshold_expression 'I > 2\s(I)'
_cod_data_source_file d3ce00101f2.cif
_cod_data_source_block ha081
_cod_depositor_comments 'Adding full bibliography for 7246381--7246383.cif.'
_cod_original_sg_symbol_H-M 'C 2'
_cod_database_code 7246382
_shelx_shelxl_version_number 2018/3
_shelx_space_group_comment
;
The symmetry employed for this shelxl refinement is uniquely defined
by the following loop, which should always be used as a source of
symmetry information in preference to the above space-group names.
They are only intended as comments.
;
_shelx_estimated_absorpt_t_min 0.952
_shelx_estimated_absorpt_t_max 0.978

loop_
_space_group_symop_operation_xyz
'x, y, z'
'-x, y, -z'
'x+1/2, y+1/2, z'
'-x+1/2, y+1/2, -z'

loop_
_atom_site_label
_atom_site_type_symbol
_atom_site_fract_x
_atom_site_fract_y
_atom_site_fract_z
_atom_site_U_iso_or_equiv
_atom_site_adp_type
_atom_site_occupancy
_atom_site_site_symmetry_order
_atom_site_calc_flag
_atom_site_refinement_flags_posn
_atom_site_refinement_flags_adp
_atom_site_refinement_flags_occupancy
_atom_site_disorder_assembly
_atom_site_disorder_group
O1 O 0.65600(8) 0.66314(11) 0.42779(10) 0.0345(3) Uani 1 1 d . . . . .
H1 H 0.641032 0.681943 0.366922 0.052 Uiso 1 1 calc R U . . .
O2 O 0.80973(7) 0.61481(12) 0.42415(9) 0.0367(3) Uani 1 1 d . . . . .
O3 O 0.64810(7) 0.62825(11) 0.23811(9) 0.0338(3) Uani 1 1 d . . . . .
O4 O 0.80750(8) 0.67451(11) 0.24467(10) 0.0348(3) Uani 1 1 d . . . . .
H4 H 0.823486 0.681520 0.307592 0.052 Uiso 1 1 calc R U . . .
C1 C 0.68137(10) 0.55037(15) 0.43749(12) 0.0264(3) Uani 1 1 d . . . . .
C2 C 0.74613(10) 0.53455(14) 0.38451(12) 0.0259(3) Uani 1 1 d . . . . .
H2 H 0.771030 0.459241 0.402283 0.031 Uiso 1 1 calc R U . . .
C3 C 0.70931(10) 0.54295(14) 0.26773(12) 0.0256(3) Uani 1 1 d . . . . .
H3 H 0.681984 0.470788 0.241274 0.031 Uiso 1 1 calc R U . . .
C4 C 0.77489(10) 0.56574(15) 0.21747(12) 0.0271(3) Uani 1 1 d . . . . .
C5 C 0.88559(12) 0.5724(3) 0.49378(15) 0.0543(6) Uani 1 1 d . . . . .
H5A H 0.904917 0.510988 0.462412 0.081 Uiso 1 1 calc R U . . .
H5B H 0.876586 0.545929 0.554683 0.081 Uiso 1 1 calc R U . . .
H5C H 0.926967 0.631470 0.511700 0.081 Uiso 1 1 calc R U . . .
C6 C 0.57107(11) 0.5965(2) 0.16402(15) 0.0450(5) Uani 1 1 d . . . . .
H6A H 0.579042 0.581203 0.099923 0.068 Uiso 1 1 calc R U . . .
H6B H 0.531249 0.656774 0.154810 0.068 Uiso 1 1 calc R U . . .
H6C H 0.550352 0.529703 0.186779 0.068 Uiso 1 1 calc R U . . .
C11 C 0.72212(10) 0.52759(15) 0.55038(13) 0.0277(4) Uani 1 1 d . . . . .
C12 C 0.74179(12) 0.61519(18) 0.61830(14) 0.0387(4) Uani 1 1 d . . . . .
H12 H 0.729015 0.689009 0.594707 0.046 Uiso 1 1 calc R U . . .
C13 C 0.78005(15) 0.5952(2) 0.72055(16) 0.0505(6) Uani 1 1 d . . . . .
H13 H 0.793830 0.655668 0.766410 0.061 Uiso 1 1 calc R U . . .
C14 C 0.79820(14) 0.4888(2) 0.75611(15) 0.0434(5) Uani 1 1 d . . . . .
H14 H 0.823958 0.475690 0.826236 0.052 Uiso 1 1 calc R U . . .
C15 C 0.77878(11) 0.40114(18) 0.68933(15) 0.0380(4) Uani 1 1 d . . . . .
H15 H 0.791456 0.327499 0.713479 0.046 Uiso 1 1 calc R U . . .
C16 C 0.74094(11) 0.42028(16) 0.58741(14) 0.0336(4) Uani 1 1 d . . . . .
H16 H 0.727582 0.359424 0.542001 0.040 Uiso 1 1 calc R U . . .
C21 C 0.60673(10) 0.47424(16) 0.39286(12) 0.0301(4) Uani 1 1 d . . . . .
C22 C 0.61222(12) 0.36916(18) 0.35499(15) 0.0389(4) Uani 1 1 d . . . . .
H22 H 0.664289 0.341023 0.358227 0.047 Uiso 1 1 calc R U . . .
C23 C 0.54212(15) 0.3052(2) 0.31251(17) 0.0534(6) Uani 1 1 d . . . . .
H23 H 0.546285 0.234396 0.285172 0.064 Uiso 1 1 calc R U . . .
C24 C 0.46666(15) 0.3438(2) 0.30987(19) 0.0614(8) Uani 1 1 d . . . . .
H24 H 0.418623 0.300547 0.279662 0.074 Uiso 1 1 calc R U . . .
C25 C 0.46116(13) 0.4452(3) 0.35111(18) 0.0568(7) Uani 1 1 d . . . . .
H25 H 0.409405 0.470613 0.351674 0.068 Uiso 1 1 calc R U . . .
C26 C 0.53029(11) 0.51104(19) 0.39194(15) 0.0406(5) Uani 1 1 d . . . . .
H26 H 0.525498 0.581505 0.419392 0.049 Uiso 1 1 calc R U . . .
C31 C 0.84421(10) 0.48021(16) 0.24850(12) 0.0293(4) Uani 1 1 d . . . . .
C32 C 0.92203(11) 0.51260(19) 0.24991(15) 0.0405(5) Uani 1 1 d . . . . .
H32 H 0.930445 0.586061 0.231284 0.049 Uiso 1 1 calc R U . . .
C33 C 0.98708(13) 0.4383(2) 0.27829(19) 0.0544(6) Uani 1 1 d . . . . .
H33 H 1.039401 0.460869 0.277496 0.065 Uiso 1 1 calc R U . . .
C34 C 0.97670(15) 0.3326(2) 0.30746(19) 0.0587(7) Uani 1 1 d . . . . .
H34 H 1.022182 0.283323 0.329563 0.070 Uiso 1 1 calc R U . . .
C35 C 0.90038(15) 0.2982(2) 0.30467(16) 0.0485(5) Uani 1 1 d . . . . .
H35 H 0.892798 0.224561 0.323593 0.058 Uiso 1 1 calc R U . . .
C36 C 0.83399(12) 0.37128(17) 0.27406(14) 0.0351(4) Uani 1 1 d . . . . .
H36 H 0.781084 0.346308 0.270635 0.042 Uiso 1 1 calc R U . . .
C41 C 0.73279(11) 0.56816(18) 0.10276(13) 0.0320(4) Uani 1 1 d . . . . .
C42 C 0.71177(13) 0.6686(2) 0.05309(15) 0.0434(5) Uani 1 1 d . . . . .
H42 H 0.725155 0.735843 0.090145 0.052 Uiso 1 1 calc R U . . .
C43 C 0.67117(15) 0.6719(2) -0.05073(17) 0.0552(6) Uani 1 1 d . . . . .
H43 H 0.656808 0.741210 -0.084022 0.066 Uiso 1 1 calc R U . . .
C44 C 0.65183(14) 0.5753(2) -0.10509(15) 0.0546(6) Uani 1 1 d . . . . .
H44 H 0.624486 0.577652 -0.175967 0.066 Uiso 1 1 calc R U . . .
C45 C 0.67231(14) 0.4750(2) -0.05628(17) 0.0548(6) Uani 1 1 d . . . . .
H45 H 0.658613 0.408037 -0.093648 0.066 Uiso 1 1 calc R U . . .
C46 C 0.71287(13) 0.4713(2) 0.04722(15) 0.0445(5) Uani 1 1 d . . . . .
H46 H 0.727029 0.401698 0.080115 0.053 Uiso 1 1 calc R U . . .
O5 O 0.3701(4) 0.2253(5) 0.0096(7) 0.148(3) Uani 0.5 1 d . . P A -1
H5 H 0.378064 0.293276 0.004026 0.222 Uiso 0.5 1 calc R U P A -1
C51 C 0.4352(7) 0.1669(7) 0.0033(10) 0.065(2) Uani 0.5 1 d G . P A -1
C52 C 0.4441(4) 0.0523(6) 0.0077(8) 0.0522(18) Uani 0.5 1 d G . P A -1
H52 H 0.402118 0.006960 0.016248 0.063 Uiso 0.5 1 calc R U P A -1
C53 C 0.5144(5) 0.0040(3) -0.0005(11) 0.051(2) Uani 0.5 1 d G . P A -1
C54 C 0.5757(5) 0.0703(8) -0.0131(11) 0.062(2) Uani 0.5 1 d G . P A -1
H54 H 0.623777 0.037345 -0.018698 0.074 Uiso 0.5 1 calc R U P A -1
C55 C 0.5668(8) 0.1849(7) -0.0175(12) 0.093(4) Uani 0.5 1 d G . P A -1
H55 H 0.608772 0.230239 -0.026065 0.112 Uiso 0.5 1 calc R U P A -1
C56 C 0.4965(10) 0.2332(3) -0.0093(14) 0.094(3) Uani 0.5 1 d G . P A -1
H56 H 0.490440 0.311495 -0.012276 0.112 Uiso 0.5 1 calc R U P A -1
C57 C 0.5149(14) -0.1214(6) 0.0111(16) 0.115(6) Uani 0.5 1 d . . P A -1
H57A H 0.550748 -0.154396 -0.021790 0.173 Uiso 0.5 1 calc R U P A -1
H57B H 0.458874 -0.150021 -0.020171 0.173 Uiso 0.5 1 calc R U P A -1
H57C H 0.535330 -0.140574 0.082880 0.173 Uiso 0.5 1 calc R U P A -1

loop_
_atom_site_aniso_label
_atom_site_aniso_U_11
_atom_site_aniso_U_22
_atom_site_aniso_U_33
_atom_site_aniso_U_23
_atom_site_aniso_U_13
_atom_site_aniso_U_12
O1 0.0391(7) 0.0256(7) 0.0420(7) 0.0037(5) 0.0181(6) 0.0071(6)
O2 0.0254(6) 0.0487(8) 0.0343(6) -0.0062(6) 0.0083(5) -0.0123(6)
O3 0.0243(6) 0.0380(8) 0.0369(6) 0.0038(5) 0.0077(5) 0.0059(5)
O4 0.0357(7) 0.0291(7) 0.0399(7) -0.0028(5) 0.0134(6) -0.0099(6)
C1 0.0238(8) 0.0226(9) 0.0345(8) 0.0005(6) 0.0124(6) 0.0017(7)
C2 0.0206(8) 0.0259(9) 0.0314(8) -0.0013(6) 0.0091(6) -0.0013(7)
C3 0.0210(7) 0.0248(9) 0.0304(7) 0.0006(6) 0.0078(6) -0.0012(7)
C4 0.0232(8) 0.0269(9) 0.0317(8) -0.0020(7) 0.0100(6) -0.0053(7)
C5 0.0229(9) 0.094(2) 0.0402(10) -0.0112(11) 0.0033(7) -0.0054(11)
C6 0.0227(9) 0.0667(16) 0.0409(10) 0.0087(9) 0.0048(7) 0.0035(9)
C11 0.0235(8) 0.0283(10) 0.0347(8) -0.0009(6) 0.0141(7) -0.0009(7)
C12 0.0466(11) 0.0280(10) 0.0417(10) -0.0030(8) 0.0156(8) 0.0012(9)
C13 0.0625(14) 0.0459(14) 0.0398(10) -0.0126(9) 0.0132(9) -0.0009(11)
C14 0.0448(11) 0.0513(14) 0.0327(9) 0.0015(9) 0.0118(8) 0.0047(10)
C15 0.0365(10) 0.0355(12) 0.0409(10) 0.0068(8) 0.0120(8) 0.0029(8)
C16 0.0350(10) 0.0279(10) 0.0374(9) -0.0007(7) 0.0119(7) 0.0008(8)
C21 0.0234(8) 0.0341(10) 0.0324(8) 0.0071(7) 0.0094(6) -0.0025(8)
C22 0.0352(10) 0.0341(11) 0.0449(10) 0.0049(8) 0.0106(8) -0.0080(9)
C23 0.0557(14) 0.0435(14) 0.0538(12) 0.0038(10) 0.0095(10) -0.0235(11)
C24 0.0425(13) 0.074(2) 0.0577(14) 0.0139(12) 0.0041(10) -0.0321(13)
C25 0.0252(10) 0.088(2) 0.0570(13) 0.0221(13) 0.0131(9) -0.0091(11)
C26 0.0274(9) 0.0562(14) 0.0404(10) 0.0105(9) 0.0143(8) 0.0009(9)
C31 0.0249(8) 0.0353(10) 0.0276(8) -0.0063(7) 0.0087(6) -0.0010(7)
C32 0.0261(9) 0.0517(13) 0.0452(10) -0.0085(8) 0.0143(8) -0.0048(9)
C33 0.0264(10) 0.0768(19) 0.0591(13) -0.0162(12) 0.0137(9) 0.0048(11)
C34 0.0415(12) 0.0704(19) 0.0578(14) -0.0112(12) 0.0091(10) 0.0258(12)
C35 0.0536(13) 0.0425(13) 0.0477(11) -0.0021(9) 0.0153(9) 0.0173(10)
C36 0.0347(10) 0.0335(11) 0.0381(9) -0.0043(8) 0.0137(7) 0.0022(8)
C41 0.0255(8) 0.0393(10) 0.0325(8) 0.0009(7) 0.0119(6) -0.0021(8)
C42 0.0456(11) 0.0454(13) 0.0399(10) 0.0067(9) 0.0155(8) -0.0026(10)
C43 0.0565(14) 0.0628(17) 0.0440(12) 0.0188(11) 0.0145(10) 0.0028(12)
C44 0.0477(12) 0.0806(19) 0.0323(9) 0.0054(11) 0.0094(8) -0.0028(12)
C45 0.0530(14) 0.0663(17) 0.0388(11) -0.0107(10) 0.0077(9) -0.0064(13)
C46 0.0439(11) 0.0471(13) 0.0364(10) -0.0029(9) 0.0062(8) -0.0025(10)
O5 0.116(5) 0.087(4) 0.290(10) 0.031(5) 0.133(6) 0.038(4)
C51 0.051(4) 0.067(5) 0.082(6) -0.002(4) 0.031(4) 0.012(4)
C52 0.038(4) 0.082(4) 0.045(3) -0.003(4) 0.024(3) 0.004(3)
C53 0.036(7) 0.082(3) 0.0401(18) 0.007(4) 0.018(6) 0.014(3)
C54 0.053(5) 0.093(6) 0.048(3) 0.013(4) 0.029(4) 0.000(4)
C55 0.097(8) 0.100(7) 0.099(7) 0.030(6) 0.054(6) 0.011(6)
C56 0.081(4) 0.083(4) 0.127(8) 0.018(8) 0.048(4) 0.000(7)
C57 0.122(16) 0.089(5) 0.118(10) -0.036(7) 0.020(10) 0.018(6)

loop_
_atom_type_symbol
_atom_type_description
_atom_type_scat_dispersion_real
_atom_type_scat_dispersion_imag
_atom_type_scat_source
C C 0.0033 0.0016 'International Tables Vol C Tables 4.2.6.8 and 6.1.1.4'
H H 0.0000 0.0000 'International Tables Vol C Tables 4.2.6.8 and 6.1.1.4'
O O 0.0106 0.0060 'International Tables Vol C Tables 4.2.6.8 and 6.1.1.4'

loop_
_geom_angle_atom_site_label_1
_geom_angle_atom_site_label_2
_geom_angle_atom_site_label_3
_geom_angle
_geom_angle_site_symmetry_1
_geom_angle_site_symmetry_3
_geom_angle_publ_flag
C1 O1 H1 109.5 . . ?
C2 O2 C5 115.29(17) . . ?
C3 O3 C6 115.44(15) . . ?
C4 O4 H4 109.5 . . ?
O1 C1 C11 106.77(13) . . ?
O1 C1 C21 110.16(14) . . ?
C11 C1 C21 110.00(13) . . ?
O1 C1 C2 108.67(13) . . ?
C11 C1 C2 109.19(13) . . ?
C21 C1 C2 111.90(13) . . ?
O2 C2 C3 110.57(13) . . ?
O2 C2 C1 108.28(13) . . ?
C3 C2 C1 113.69(13) . . ?
O2 C2 H2 108.0 . . ?
C3 C2 H2 108.0 . . ?
C1 C2 H2 108.0 . . ?
O3 C3 C2 110.42(13) . . ?
O3 C3 C4 108.81(13) . . ?
C2 C3 C4 113.50(13) . . ?
O3 C3 H3 108.0 . . ?
C2 C3 H3 108.0 . . ?
C4 C3 H3 108.0 . . ?
O4 C4 C31 110.13(13) . . ?
O4 C4 C41 105.52(14) . . ?
C31 C4 C41 110.93(14) . . ?
O4 C4 C3 108.81(13) . . ?
C31 C4 C3 111.97(14) . . ?
C41 C4 C3 109.27(13) . . ?
O2 C5 H5A 109.5 . . ?
O2 C5 H5B 109.5 . . ?
H5A C5 H5B 109.5 . . ?
O2 C5 H5C 109.5 . . ?
H5A C5 H5C 109.5 . . ?
H5B C5 H5C 109.5 . . ?
O3 C6 H6A 109.5 . . ?
O3 C6 H6B 109.5 . . ?
H6A C6 H6B 109.5 . . ?
O3 C6 H6C 109.5 . . ?
H6A C6 H6C 109.5 . . ?
H6B C6 H6C 109.5 . . ?
C12 C11 C16 118.52(17) . . ?
C12 C11 C1 119.95(16) . . ?
C16 C11 C1 121.53(15) . . ?
C13 C12 C11 120.22(19) . . ?
C13 C12 H12 119.9 . . ?
C11 C12 H12 119.9 . . ?
C14 C13 C12 120.64(19) . . ?
C14 C13 H13 119.7 . . ?
C12 C13 H13 119.7 . . ?
C13 C14 C15 119.62(18) . . ?
C13 C14 H14 120.2 . . ?
C15 C14 H14 120.2 . . ?
C14 C15 C16 120.12(19) . . ?
C14 C15 H15 119.9 . . ?
C16 C15 H15 119.9 . . ?
C15 C16 C11 120.87(18) . . ?
C15 C16 H16 119.6 . . ?
C11 C16 H16 119.6 . . ?
C22 C21 C26 118.51(18) . . ?
C22 C21 C1 122.97(16) . . ?
C26 C21 C1 118.50(18) . . ?
C23 C22 C21 120.5(2) . . ?
C23 C22 H22 119.8 . . ?
C21 C22 H22 119.8 . . ?
C24 C23 C22 120.3(2) . . ?
C24 C23 H23 119.9 . . ?
C22 C23 H23 119.9 . . ?
C25 C24 C23 119.6(2) . . ?
C25 C24 H24 120.2 . . ?
C23 C24 H24 120.2 . . ?
C24 C25 C26 120.7(2) . . ?
C24 C25 H25 119.6 . . ?
C26 C25 H25 119.6 . . ?
C25 C26 C21 120.2(2) . . ?
C25 C26 H26 119.9 . . ?
C21 C26 H26 119.9 . . ?
C36 C31 C32 117.98(18) . . ?
C36 C31 C4 123.72(16) . . ?
C32 C31 C4 118.29(17) . . ?
C33 C32 C31 120.5(2) . . ?
C33 C32 H32 119.8 . . ?
C31 C32 H32 119.8 . . ?
C34 C33 C32 120.7(2) . . ?
C34 C33 H33 119.6 . . ?
C32 C33 H33 119.6 . . ?
C33 C34 C35 119.8(2) . . ?
C33 C34 H34 120.1 . . ?
C35 C34 H34 120.1 . . ?
C34 C35 C36 120.0(2) . . ?
C34 C35 H35 120.0 . . ?
C36 C35 H35 120.0 . . ?
C31 C36 C35 120.87(19) . . ?
C31 C36 H36 119.6 . . ?
C35 C36 H36 119.6 . . ?
C46 C41 C42 118.72(17) . . ?
C46 C41 C4 121.29(18) . . ?
C42 C41 C4 119.96(17) . . ?
C41 C42 C43 120.6(2) . . ?
C41 C42 H42 119.7 . . ?
C43 C42 H42 119.7 . . ?
C44 C43 C42 120.2(2) . . ?
C44 C43 H43 119.9 . . ?
C42 C43 H43 119.9 . . ?
C43 C44 C45 119.61(19) . . ?
C43 C44 H44 120.2 . . ?
C45 C44 H44 120.2 . . ?
C44 C45 C46 120.4(2) . . ?
C44 C45 H45 119.8 . . ?
C46 C45 H45 119.8 . . ?
C41 C46 C45 120.5(2) . . ?
C41 C46 H46 119.8 . . ?
C45 C46 H46 119.8 . . ?
C51 O5 H5 109.5 . . ?
O5 C51 C52 126.5(9) . . ?
O5 C51 C56 113.5(9) . . ?
C52 C51 C56 120.0 . . ?
C53 C52 C51 120.0 . . ?
C53 C52 H52 120.0 . . ?
C51 C52 H52 120.0 . . ?
C52 C53 C54 120.0 . . ?
C52 C53 C57 112.3(10) . . ?
C54 C53 C57 127.6(10) . . ?
C55 C54 C53 120.0 . . ?
C55 C54 H54 120.0 . . ?
C53 C54 H54 120.0 . . ?
C56 C55 C54 120.0 . . ?
C56 C55 H55 120.0 . . ?
C54 C55 H55 120.0 . . ?
C55 C56 C51 120.0 . . ?
C55 C56 H56 120.0 . . ?
C51 C56 H56 120.0 . . ?
C53 C57 H57A 109.5 . . ?
C53 C57 H57B 109.5 . . ?
H57A C57 H57B 109.5 . . ?
C53 C57 H57C 109.5 . . ?
H57A C57 H57C 109.5 . . ?
H57B C57 H57C 109.5 . . ?

loop_
_geom_bond_atom_site_label_1
_geom_bond_atom_site_label_2
_geom_bond_distance
_geom_bond_site_symmetry_2
_geom_bond_publ_flag
O1 C1 1.422(2) . ?
O1 H1 0.8400 . ?
O2 C2 1.428(2) . ?
O2 C5 1.438(2) . ?
O3 C3 1.433(2) . ?
O3 C6 1.436(2) . ?
O4 C4 1.428(2) . ?
O4 H4 0.8400 . ?
C1 C11 1.531(2) . ?
C1 C21 1.533(2) . ?
C1 C2 1.560(2) . ?
C2 C3 1.555(2) . ?
C2 H2 1.0000 . ?
C3 C4 1.558(2) . ?
C3 H3 1.0000 . ?
C4 C31 1.529(2) . ?
C4 C41 1.532(2) . ?
C5 H5A 0.9800 . ?
C5 H5B 0.9800 . ?
C5 H5C 0.9800 . ?
C6 H6A 0.9800 . ?
C6 H6B 0.9800 . ?
C6 H6C 0.9800 . ?
C11 C12 1.389(3) . ?
C11 C16 1.392(3) . ?
C12 C13 1.388(3) . ?
C12 H12 0.9500 . ?
C13 C14 1.375(3) . ?
C13 H13 0.9500 . ?
C14 C15 1.380(3) . ?
C14 H14 0.9500 . ?
C15 C16 1.382(3) . ?
C15 H15 0.9500 . ?
C16 H16 0.9500 . ?
C21 C22 1.392(3) . ?
C21 C26 1.392(3) . ?
C22 C23 1.389(3) . ?
C22 H22 0.9500 . ?
C23 C24 1.376(4) . ?
C23 H23 0.9500 . ?
C24 C25 1.373(4) . ?
C24 H24 0.9500 . ?
C25 C26 1.386(3) . ?
C25 H25 0.9500 . ?
C26 H26 0.9500 . ?
C31 C36 1.390(3) . ?
C31 C32 1.397(3) . ?
C32 C33 1.387(3) . ?
C32 H32 0.9500 . ?
C33 C34 1.371(4) . ?
C33 H33 0.9500 . ?
C34 C35 1.373(4) . ?
C34 H34 0.9500 . ?
C35 C36 1.394(3) . ?
C35 H35 0.9500 . ?
C36 H36 0.9500 . ?
C41 C46 1.384(3) . ?
C41 C42 1.385(3) . ?
C42 C43 1.393(3) . ?
C42 H42 0.9500 . ?
C43 C44 1.372(4) . ?
C43 H43 0.9500 . ?
C44 C45 1.378(4) . ?
C44 H44 0.9500 . ?
C45 C46 1.389(3) . ?
C45 H45 0.9500 . ?
C46 H46 0.9500 . ?
O5 C51 1.358(9) . ?
O5 H5 0.8400 . ?
C51 C52 1.3900 . ?
C51 C56 1.3900 . ?
C52 C53 1.3900 . ?
C52 H52 0.9500 . ?
C53 C54 1.3900 . ?
C53 C57 1.522(9) . ?
C54 C55 1.3900 . ?
C54 H54 0.9500 . ?
C55 C56 1.3900 . ?
C55 H55 0.9500 . ?
C56 H56 0.9500 . ?
C57 H57A 0.9800 . ?
C57 H57B 0.9800 . ?
C57 H57C 0.9800 . ?

loop_
_geom_hbond_atom_site_label_D
_geom_hbond_atom_site_label_H
_geom_hbond_atom_site_label_A
_geom_hbond_distance_DH
_geom_hbond_distance_HA
_geom_hbond_distance_DA
_geom_hbond_angle_DHA
_geom_hbond_site_symmetry_A
_geom_hbond_publ_flag
O1 H1 O3 0.84 1.98 2.6710(18) 140 . yes
O4 H4 O2 0.84 1.92 2.6251(18) 141 . yes
C12 H12 O1 0.95 2.28 2.654(2) 102 . yes
C24 H24 O4 0.95 2.37 3.297(3) 166 3_445 yes
C26 H26 O1 0.95 2.43 2.758(2) 100 . yes
C42 H42 O4 0.95 2.28 2.645(2) 102 . yes

loop_
_geom_torsion_atom_site_label_1
_geom_torsion_atom_site_label_2
_geom_torsion_atom_site_label_3
_geom_torsion_atom_site_label_4
_geom_torsion
_geom_torsion_site_symmetry_1
_geom_torsion_site_symmetry_2
_geom_torsion_site_symmetry_3
_geom_torsion_site_symmetry_4
_geom_torsion_publ_flag
C5 O2 C2 C3 -130.02(15) . . . . ?
C5 O2 C2 C1 104.82(17) . . . . ?
O1 C1 C2 O2 53.08(17) . . . . ?
C11 C1 C2 O2 -63.03(17) . . . . ?
C21 C1 C2 O2 174.95(14) . . . . ?
O1 C1 C2 C3 -70.22(17) . . . . ?
C11 C1 C2 C3 173.67(14) . . . . ?
C21 C1 C2 C3 51.65(19) . . . . ?
C6 O3 C3 C2 -130.15(15) . . . . ?
C6 O3 C3 C4 104.66(16) . . . . ?
O2 C2 C3 O3 -83.35(17) . . . . ?
C1 C2 C3 O3 38.69(18) . . . . ?
O2 C2 C3 C4 39.14(18) . . . . ?
C1 C2 C3 C4 161.18(15) . . . . ?
O3 C3 C4 O4 56.02(16) . . . . ?
C2 C3 C4 O4 -67.35(17) . . . . ?
O3 C3 C4 C31 177.98(13) . . . . ?
C2 C3 C4 C31 54.61(18) . . . . ?
O3 C3 C4 C41 -58.72(18) . . . . ?
C2 C3 C4 C41 177.91(14) . . . . ?
O1 C1 C11 C12 -12.1(2) . . . . ?
C21 C1 C11 C12 -131.61(17) . . . . ?
C2 C1 C11 C12 105.23(18) . . . . ?
O1 C1 C11 C16 168.47(15) . . . . ?
C21 C1 C11 C16 48.9(2) . . . . ?
C2 C1 C11 C16 -74.2(2) . . . . ?
C16 C11 C12 C13 0.6(3) . . . . ?
C1 C11 C12 C13 -178.86(19) . . . . ?
C11 C12 C13 C14 -0.7(3) . . . . ?
C12 C13 C14 C15 0.5(4) . . . . ?
C13 C14 C15 C16 -0.3(3) . . . . ?
C14 C15 C16 C11 0.3(3) . . . . ?
C12 C11 C16 C15 -0.4(3) . . . . ?
C1 C11 C16 C15 179.06(16) . . . . ?
O1 C1 C21 C22 153.78(16) . . . . ?
C11 C1 C21 C22 -88.78(19) . . . . ?
C2 C1 C21 C22 32.8(2) . . . . ?
O1 C1 C21 C26 -27.5(2) . . . . ?
C11 C1 C21 C26 89.96(19) . . . . ?
C2 C1 C21 C26 -148.49(16) . . . . ?
C26 C21 C22 C23 3.3(3) . . . . ?
C1 C21 C22 C23 -177.94(17) . . . . ?
C21 C22 C23 C24 -1.8(3) . . . . ?
C22 C23 C24 C25 -1.2(3) . . . . ?
C23 C24 C25 C26 2.5(3) . . . . ?
C24 C25 C26 C21 -0.9(3) . . . . ?
C22 C21 C26 C25 -2.0(3) . . . . ?
C1 C21 C26 C25 179.19(17) . . . . ?
O4 C4 C31 C36 150.76(15) . . . . ?
C41 C4 C31 C36 -92.80(19) . . . . ?
C3 C4 C31 C36 29.6(2) . . . . ?
O4 C4 C31 C32 -30.2(2) . . . . ?
C41 C4 C31 C32 86.22(19) . . . . ?
C3 C4 C31 C32 -151.43(15) . . . . ?
C36 C31 C32 C33 -1.4(3) . . . . ?
C4 C31 C32 C33 179.49(17) . . . . ?
C31 C32 C33 C34 -1.4(3) . . . . ?
C32 C33 C34 C35 2.7(4) . . . . ?
C33 C34 C35 C36 -1.2(3) . . . . ?
C32 C31 C36 C35 2.9(3) . . . . ?
C4 C31 C36 C35 -178.05(17) . . . . ?
C34 C35 C36 C31 -1.6(3) . . . . ?
O4 C4 C41 C46 163.17(17) . . . . ?
C31 C4 C41 C46 43.9(2) . . . . ?
C3 C4 C41 C46 -80.0(2) . . . . ?
O4 C4 C41 C42 -18.7(2) . . . . ?
C31 C4 C41 C42 -137.99(18) . . . . ?
C3 C4 C41 C42 98.1(2) . . . . ?
C46 C41 C42 C43 0.2(3) . . . . ?
C4 C41 C42 C43 -177.97(18) . . . . ?
C41 C42 C43 C44 -0.3(3) . . . . ?
C42 C43 C44 C45 0.4(4) . . . . ?
C43 C44 C45 C46 -0.5(4) . . . . ?
C42 C41 C46 C45 -0.2(3) . . . . ?
C4 C41 C46 C45 177.89(19) . . . . ?
C44 C45 C46 C41 0.4(3) . . . . ?
O5 C51 C52 C53 179.6(9) . . . . ?
C56 C51 C52 C53 0.0 . . . . ?
C51 C52 C53 C54 0.0 . . . . ?
C51 C52 C53 C57 177.2(13) . . . . ?
C52 C53 C54 C55 0.0 . . . . ?
C57 C53 C54 C55 -176.7(15) . . . . ?
C53 C54 C55 C56 0.0 . . . . ?
C54 C55 C56 C51 0.0 . . . . ?
O5 C51 C56 C55 -179.7(8) . . . . ?
C52 C51 C56 C55 0.0 . . . . ?
